data_4343625
loop_
_publ_author_name
'Silva, Rafaela A. L.'
'Santos, Isabel C.'
'Wright, Jonathan'
'Coutinho, Joana T.'
'Pereira, Laura C. J.'
'Lopes, Elsa B.'
'Raba\,ca, Sandra'
'Vidal-Gancedo, Jos\'e'
'Rovira, Concepci\'o'
'Almeida, Manuel'
'Belo, Dulce'

_publ_section_title
;
 Dithiophene-TTF Salts; New Ladder Structures and Spin-Ladder Behavior.
;
_journal_issue 14
_journal_name_full 'Inorganic chemistry'
_journal_page_first 7000
_journal_page_last 7006
_journal_paper_doi 10.1021/acs.inorgchem.5b01013
_journal_volume 54
_journal_year 2015
_chemical_formula_moiety '2(C10 H4 S6), C8 Au N4 S4'
_chemical_formula_sum 'C28 H8 Au N4 S16'
_chemical_formula_weight 1110.31
_chemical_name_systematic
;
 ?
;
_space_group_IT_number 14
_symmetry_cell_setting monoclinic
_symmetry_space_group_name_Hall '-P 2yn'
_symmetry_space_group_name_H-M 'P 1 21/n 1'
_atom_sites_solution_hydrogens geom
_atom_sites_solution_primary direct
_atom_sites_solution_secondary difmap
_audit_creation_method SHELXL-97
_cell_angle_alpha 90.00
_cell_angle_beta 100.208(2)
_cell_angle_gamma 90.00
_cell_formula_units_Z 2
_cell_length_a 17.1678(9)
_cell_length_b 3.8756(2)
_cell_length_c 26.0522(11)
_cell_measurement_reflns_used 3199
_cell_measurement_temperature 150(2)
_cell_measurement_theta_max 27.05
_cell_measurement_theta_min 2.64
_cell_volume 1705.96(15)
_computing_cell_refinement 'Bruker SAINT'
_computing_data_collection 'Bruker APEX2'
_computing_data_reduction 'Bruker SAINT'
_computing_structure_refinement 'SHELXL-97 (Sheldrick, 2008)'
_diffrn_ambient_temperature 150(2)
_diffrn_measured_fraction_theta_full 0.982
_diffrn_measured_fraction_theta_max 0.982
_diffrn_measurement_device_type 'Bruker APEX-II CCD'
_diffrn_measurement_method '\f and \w scans'
_diffrn_radiation_monochromator graphite
_diffrn_radiation_source 'fine-focus sealed tube'
_diffrn_radiation_type MoK\a
_diffrn_radiation_wavelength 0.71073
_diffrn_reflns_av_R_equivalents 0.0499
_diffrn_reflns_av_sigmaI/netI 0.0521
_diffrn_reflns_limit_h_max 20
_diffrn_reflns_limit_h_min -20
_diffrn_reflns_limit_k_max 3
_diffrn_reflns_limit_k_min -4
_diffrn_reflns_limit_l_max 31
_diffrn_reflns_limit_l_min -31
_diffrn_reflns_number 10363
_diffrn_reflns_theta_full 25.03
_diffrn_reflns_theta_max 25.03
_diffrn_reflns_theta_min 3.11
_exptl_absorpt_coefficient_mu 5.325
_exptl_absorpt_correction_T_max 0.9010
_exptl_absorpt_correction_T_min 0.1760
_exptl_absorpt_correction_type multi-scan
_exptl_absorpt_process_details sadabs
_exptl_crystal_colour brown
_exptl_crystal_density_diffrn 2.162
_exptl_crystal_density_method 'not measured'
_exptl_crystal_description needle
_exptl_crystal_F_000 1078
_exptl_crystal_size_max 0.50
_exptl_crystal_size_mid 0.06
_exptl_crystal_size_min 0.02
_refine_diff_density_max 0.741
_refine_diff_density_min -0.860
_refine_diff_density_rms 0.134
_refine_ls_extinction_method none
_refine_ls_goodness_of_fit_ref 0.965
_refine_ls_hydrogen_treatment constr
_refine_ls_matrix_type full
_refine_ls_number_parameters 261
_refine_ls_number_reflns 2972
_refine_ls_number_restraints 21
_refine_ls_restrained_S_all 0.962
_refine_ls_R_factor_all 0.0494
_refine_ls_R_factor_gt 0.0312
_refine_ls_shift/su_max 0.004
_refine_ls_shift/su_mean 0.000
_refine_ls_structure_factor_coef Fsqd
_refine_ls_weighting_details 'calc w=1/[\s^2^(Fo^2^)+(0.0335P)^2^+0.0000P] where P=(Fo^2^+2Fc^2^)/3'
_refine_ls_weighting_scheme calc
_refine_ls_wR_factor_gt 0.0618
_refine_ls_wR_factor_ref 0.0651
_reflns_number_gt 2342
_reflns_number_total 2972
_reflns_threshold_expression >2\s(I)
_cod_data_source_file ic5b01013_si_001.cif
_cod_data_source_block isoaua
_cod_depositor_comments 'Adding full bibliography for 4343624--4343626.cif.'
_cod_original_cell_volume 1705.96(14)
_cod_original_sg_symbol_H-M P21/n
_cod_database_code 4343625

loop_
_symmetry_equiv_pos_as_xyz
'x, y, z'
'-x+1/2, y+1/2, -z+1/2'
'-x, -y, -z'
'x-1/2, -y-1/2, z-1/2'

loop_
_atom_site_label
_atom_site_type_symbol
_atom_site_fract_x
_atom_site_fract_y
_atom_site_fract_z
_atom_site_U_iso_or_equiv
_atom_site_adp_type
_atom_site_occupancy
_atom_site_symmetry_multiplicity
_atom_site_calc_flag
_atom_site_refinement_flags
_atom_site_disorder_assembly
_atom_site_disorder_group
Au1 Au 0.5000 0.5000 0.5000 0.01394(10) Uani 1 2 d S . .
S1 S 0.58069(8) 0.7092(4) 0.57480(5) 0.0174(3) Uani 1 1 d . . .
S2 S 0.62883(8) 0.4071(4) 0.48601(5) 0.0168(3) Uani 1 1 d . . .
S3 S 0.75549(8) -0.1266(4) 0.40967(5) 0.0194(3) Uani 1 1 d . . .
S4 S 0.78062(8) 0.1948(4) 0.31049(5) 0.0191(3) Uani 1 1 d . C .
S6 S 0.56358(8) -0.1354(4) 0.36221(5) 0.0200(3) Uani 1 1 d . . .
S7 S 0.59957(8) 0.1835(4) 0.26540(5) 0.0199(3) Uani 1 1 d . D .
N1 N 0.7741(3) 0.9760(16) 0.65491(19) 0.0337(12) Uani 1 1 d . . .
N2 N 0.8480(3) 0.4193(15) 0.5228(2) 0.0383(16) Uani 1 1 d . . .
C1 C 0.6613(3) 0.5944(13) 0.54617(19) 0.0138(13) Uani 1 1 d . . .
C2 C 0.7387(3) 0.6490(15) 0.56838(19) 0.0164(12) Uani 1 1 d . . .
C3 C 0.7994(3) 0.5258(18) 0.5425(2) 0.0233(13) Uani 1 1 d . . .
C4 C 0.7591(3) 0.8270(17) 0.6168(2) 0.0222(13) Uani 1 1 d . . .
C5 C 0.7140(3) 0.0277(17) 0.34773(18) 0.0175(12) Uani 1 1 d . . .
C6 C 0.8630(3) 0.0911(13) 0.35579(18) 0.0148(13) Uani 1 1 d D . .
C7 C 0.8526(3) -0.0615(14) 0.40164(18) 0.0152(13) Uani 1 1 d . C .
C9 C 0.9904(4) -0.013(2) 0.4096(3) 0.0426(17) Uani 1 1 d D . .
H9 H 1.0449 -0.0360 0.4242 0.051 Uiso 1 1 calc R A 1
C10 C 0.6355(3) 0.0222(17) 0.32812(18) 0.0173(11) Uani 1 1 d . . .
C11 C 0.5017(3) 0.0855(13) 0.26704(19) 0.0167(14) Uani 1 1 d . . .
C12 C 0.4852(3) -0.0645(14) 0.31148(19) 0.0170(14) Uani 1 1 d . D .
C14 C 0.3622(3) 0.0036(18) 0.2571(2) 0.0282(13) Uani 1 1 d . . .
H14 H 0.3063 -0.0052 0.2470 0.034 Uiso 1 1 calc R B 1
S5 S 0.95853(18) 0.1503(16) 0.35056(19) 0.0224(10) Uani 0.699(7) 1 d P C 1
C8 C 0.9271(10) -0.118(6) 0.4368(8) 0.023(7) Uani 0.699(7) 1 d PDU C 1
H8 H 0.9335 -0.2066 0.4713 0.027 Uiso 0.699(7) 1 calc PR C 1
C8A C 0.9537(12) 0.107(15) 0.3578(12) 0.030(18) Uani 0.301(7) 1 d PDU C 2
H8A H 0.9803 0.1806 0.3307 0.035 Uiso 0.301(7) 1 calc PR C 2
S5A S 0.9406(7) -0.164(3) 0.4426(4) 0.020(2) Uani 0.301(7) 1 d P C 2
S8 S 0.4224(2) 0.1663(11) 0.2195(2) 0.0181(8) Uani 0.679(8) 1 d P D 1
C13 C 0.4022(13) -0.118(7) 0.3051(9) 0.021(6) Uani 0.679(8) 1 d P D 1
H13 H 0.3768 -0.2250 0.3305 0.025 Uiso 0.679(8) 1 calc PR D 1
C13A C 0.425(2) 0.132(11) 0.2319(13) 0.032(16) Uani 0.321(8) 1 d PU D 2
H13A H 0.4175 0.2299 0.1980 0.038 Uiso 0.321(8) 1 calc PR D 2
S8A S 0.3867(8) -0.167(4) 0.3132(5) 0.017(2) Uani 0.321(8) 1 d P D 2

loop_
_atom_site_aniso_label
_atom_site_aniso_U_11
_atom_site_aniso_U_22
_atom_site_aniso_U_33
_atom_site_aniso_U_23
_atom_site_aniso_U_13
_atom_site_aniso_U_12
Au1 0.01464(16) 0.01345(17) 0.01275(14) -0.00029(16) -0.00029(10) -0.00122(17)
S1 0.0181(7) 0.0188(9) 0.0144(6) -0.0025(6) 0.0004(6) -0.0001(6)
S2 0.0166(7) 0.0179(10) 0.0154(6) -0.0020(5) 0.0012(5) 0.0002(6)
S3 0.0161(7) 0.0252(9) 0.0155(6) 0.0017(6) -0.0013(6) -0.0005(6)
S4 0.0165(7) 0.0235(9) 0.0153(6) 0.0029(6) -0.0024(5) 0.0006(7)
S6 0.0173(7) 0.0242(9) 0.0171(7) 0.0019(6) -0.0010(6) 0.0004(6)
S7 0.0169(8) 0.0232(9) 0.0172(7) 0.0046(6) -0.0036(6) 0.0015(7)
N1 0.033(3) 0.033(3) 0.030(3) 0.000(3) -0.010(2) -0.001(3)
N2 0.023(3) 0.050(5) 0.041(3) -0.002(3) 0.003(2) -0.002(3)
C1 0.017(3) 0.004(3) 0.019(3) 0.004(2) 0.000(2) -0.003(2)
C2 0.018(3) 0.014(3) 0.015(3) 0.003(2) -0.003(2) 0.001(3)
C3 0.014(3) 0.025(4) 0.028(3) 0.005(3) -0.005(2) 0.000(3)
C4 0.015(3) 0.025(4) 0.025(3) 0.007(3) -0.003(2) 0.006(3)
C5 0.020(3) 0.016(3) 0.015(2) -0.001(3) 0.001(2) 0.000(3)
C6 0.016(3) 0.013(4) 0.012(2) -0.002(2) -0.005(2) 0.002(2)
C7 0.019(3) 0.012(4) 0.014(2) -0.002(2) -0.001(2) 0.002(2)
C9 0.019(3) 0.038(4) 0.059(4) -0.004(4) -0.024(3) 0.002(4)
C10 0.028(3) 0.008(3) 0.016(2) 0.002(3) 0.004(2) 0.008(3)
C11 0.018(3) 0.011(4) 0.019(3) -0.003(2) -0.002(2) 0.003(2)
C12 0.018(3) 0.014(4) 0.018(3) -0.006(2) -0.003(2) 0.001(2)
C14 0.018(3) 0.029(4) 0.036(3) -0.010(4) 0.001(2) 0.002(4)
S5 0.0164(16) 0.027(2) 0.0227(15) -0.0010(14) -0.0005(11) -0.0006(11)
C8 0.023(7) 0.022(7) 0.023(7) 0.001(2) 0.004(2) 0.000(2)
C8A 0.030(18) 0.030(18) 0.029(18) 0.000(2) 0.006(4) -0.001(2)
S5A 0.021(4) 0.024(5) 0.014(4) 0.003(3) -0.004(3) 0.001(4)
S8 0.0127(15) 0.0246(17) 0.0154(18) -0.0005(14) -0.0018(11) 0.0025(10)
C13 0.033(12) 0.018(9) 0.017(8) -0.001(5) 0.017(6) -0.003(7)
C13A 0.033(16) 0.032(16) 0.032(16) 0.000(2) 0.005(4) 0.000(2)
S8A 0.011(4) 0.029(5) 0.011(4) -0.001(3) -0.002(3) 0.000(3)

loop_
_atom_type_symbol
_atom_type_description
_atom_type_scat_dispersion_real
_atom_type_scat_dispersion_imag
_atom_type_scat_source
C C 0.0033 0.0016 'International Tables Vol C Tables 4.2.6.8 and 6.1.1.4'
N N 0.0061 0.0033 'International Tables Vol C Tables 4.2.6.8 and 6.1.1.4'
S S 0.1246 0.1234 'International Tables Vol C Tables 4.2.6.8 and 6.1.1.4'
Au Au -2.0133 8.8022 'International Tables Vol C Tables 4.2.6.8 and 6.1.1.4'
H H 0.0000 0.0000 'International Tables Vol C Tables 4.2.6.8 and 6.1.1.4'

loop_
_geom_angle_atom_site_label_1
_geom_angle_atom_site_label_2
_geom_angle_atom_site_label_3
_geom_angle
_geom_angle_site_symmetry_1
_geom_angle_site_symmetry_3
S1 Au1 S1 180.0 . 3_666
S1 Au1 S2 104.81(5) . 3_666
S1 Au1 S2 75.19(5) 3_666 3_666
S1 Au1 S2 75.19(5) . .
S1 Au1 S2 104.81(5) 3_666 .
S2 Au1 S2 180.00(6) 3_666 .
C1 S1 Au1 87.29(18) . .
C1 S2 Au1 87.45(18) . .
C7 S3 C5 94.7(2) . .
C6 S4 C5 94.1(2) . .
C12 S6 C10 94.6(2) . .
C11 S7 C10 94.7(2) . .
C2 C1 S2 125.5(4) . .
C2 C1 S1 124.4(4) . .
S2 C1 S1 110.1(3) . .
C1 C2 C3 119.1(5) . .
C1 C2 C4 121.0(5) . .
C3 C2 C4 119.8(5) . .
N2 C3 C2 178.0(7) . .
N1 C4 C2 178.2(7) . .
C10 C5 S3 123.9(4) . .
C10 C5 S4 120.1(4) . .
S3 C5 S4 116.0(3) . .
C7 C6 C8A 105.8(9) . .
C7 C6 S5 114.0(4) . .
C8A C6 S5 8.5(12) . .
C7 C6 S4 118.6(4) . .
C8A C6 S4 135.4(9) . .
S5 C6 S4 127.3(3) . .
C6 C7 C8 112.2(8) . .
C6 C7 S3 116.3(4) . .
C8 C7 S3 131.3(7) . .
C6 C7 S5A 113.7(5) . .
C8 C7 S5A 4.7(13) . .
S3 C7 S5A 130.0(4) . .
S5A C9 C8A 118.5(12) . .
S5A C9 C8 12.3(12) . .
C8A C9 C8 107.6(12) . .
S5A C9 S5 125.0(7) . .
C8A C9 S5 6.9(14) . .
C8 C9 S5 113.9(8) . .
S5A C9 H9 111.7 . .
C8A C9 H9 129.3 . .
C8 C9 H9 123.1 . .
S5 C9 H9 123.1 . .
C5 C10 S6 123.9(4) . .
C5 C10 S7 120.5(4) . .
S6 C10 S7 115.6(3) . .
C12 C11 C13A 106.2(15) . .
C12 C11 S8 115.8(5) . .
C13A C11 S8 9.6(15) . .
C12 C11 S7 117.5(4) . .
C13A C11 S7 136.3(15) . .
S8 C11 S7 126.7(3) . .
C11 C12 C13 108.4(9) . .
C11 C12 S6 117.6(4) . .
C13 C12 S6 133.9(9) . .
C11 C12 S8A 117.7(6) . .
C13 C12 S8A 9.3(12) . .
S6 C12 S8A 124.7(5) . .
C13 C14 C13A 103.7(17) . .
C13 C14 S8A 14.1(10) . .
C13A C14 S8A 117.7(16) . .
C13 C14 S8 113.3(8) . .
C13A C14 S8 9.6(15) . .
S8A C14 S8 127.3(6) . .
C13 C14 H14 123.3 . .
C13A C14 H14 133.0 . .
S8A C14 H14 109.3 . .
S8 C14 H14 123.4 . .
C9 S5 C6 92.2(4) . .
C9 C8 C7 107.4(12) . .
C9 C8 H8 126.3 . .
C7 C8 H8 126.3 . .
C9 C8A C6 106.6(15) . .
C9 C8A H8A 126.7 . .
C6 C8A H8A 126.7 . .
C9 S5A C7 94.7(7) . .
C14 S8 C11 90.1(4) . .
C12 C13 C14 112.3(11) . .
C12 C13 H13 123.8 . .
C14 C13 H13 123.8 . .
C14 C13A C11 109(2) . .
C14 C13A H13A 125.3 . .
C11 C13A H13A 125.3 . .
C14 S8A C12 89.0(6) . .

loop_
_geom_bond_atom_site_label_1
_geom_bond_atom_site_label_2
_geom_bond_distance
_geom_bond_site_symmetry_2
Au1 S1 2.3274(13) .
Au1 S1 2.3274(13) 3_666
Au1 S2 2.3325(13) 3_666
Au1 S2 2.3325(13) .
S1 C1 1.742(5) .
S2 C1 1.728(5) .
S3 C7 1.736(5) .
S3 C5 1.750(5) .
S4 C6 1.722(5) .
S4 C5 1.750(5) .
S6 C12 1.732(5) .
S6 C10 1.753(5) .
S7 C11 1.730(5) .
S7 C10 1.756(5) .
N1 C4 1.137(7) .
N2 C3 1.132(7) .
C1 C2 1.369(7) .
C2 C3 1.419(8) .
C2 C4 1.426(8) .
C5 C10 1.355(7) .
C6 C7 1.372(7) .
C6 C8A 1.55(2) .
C6 S5 1.685(7) .
C7 C8 1.452(19) .
C7 S5A 1.734(15) .
C9 S5A 1.443(13) .
C9 C8A 1.46(2) .
C9 C8 1.457(15) .
C9 S5 1.663(8) .
C9 H9 0.9500 .
C11 C12 1.369(7) .
C11 C13A 1.48(4) .
C11 S8 1.700(7) .
C12 C13 1.42(2) .
C12 S8A 1.745(13) .
C14 C13 1.40(2) .
C14 C13A 1.44(4) .
C14 S8A 1.590(13) .
C14 S8 1.669(7) .
C14 H14 0.9500 .
C8 H8 0.9500 .
C8A H8A 0.9500 .
C13 H13 0.9500 .
C13A H13A 0.9500 .
